data_7209579
loop_
_publ_author_name
'Guo, Xiang-Guang'
'Yang, Wen-Bin'
'Wu, Xiao-Yuan'
'Zhang, Qi-Kai'
'Lin, Lang'
'Yu, RongMin'
'Lu, Can-Zhong'

_publ_section_title
;
 Stoichiometry, temperature, solvent, metal-directed syntheses of
 metal--organic frameworks based on flexible V-shaped
 methylenebis(3,5-dimethylpyrazole) and various aromatic dicarboxylate
 acids
;
_journal_issue 18
_journal_name_full CrystEngComm
_journal_page_first 3654
_journal_paper_doi 10.1039/c3ce00048f
_journal_volume 15
_journal_year 2013
_chemical_formula_sum 'C23 H21 Cd N4 O4'
_chemical_formula_weight 529.84
_chemical_name_systematic
;
?
;
_space_group_IT_number 15
_symmetry_cell_setting monoclinic
_symmetry_space_group_name_Hall '-C 2yc'
_symmetry_space_group_name_H-M 'C 1 2/c 1'
_atom_sites_solution_hydrogens geom
_atom_sites_solution_primary direct
_atom_sites_solution_secondary difmap
_audit_creation_method SHELXL-97
_cell_angle_alpha 90.00
_cell_angle_beta 120.074(5)
_cell_angle_gamma 90.00
_cell_formula_units_Z 8
_cell_length_a 20.3025(12)
_cell_length_b 14.0277(3)
_cell_length_c 19.7191(7)
_cell_measurement_temperature 293(2)
_cell_volume 4859.9(4)
_computing_structure_refinement 'SHELXL-97 (Sheldrick, 1997)'
_computing_structure_solution 'SHELXS-97 (Sheldrick, 1990)'
_diffrn_ambient_temperature 293(2)
_diffrn_measured_fraction_theta_full 0.969
_diffrn_measured_fraction_theta_max 0.969
_diffrn_measurement_device_type 'SuperNova, Dual, Cu at zero, Atlas'
_diffrn_measurement_method '\w scans'
_diffrn_radiation_monochromator mirror
_diffrn_radiation_source 'superNova (Cu) X-ray Source'
_diffrn_radiation_type CuK\a
_diffrn_radiation_wavelength 1.54184
_diffrn_reflns_av_R_equivalents 0.0457
_diffrn_reflns_av_sigmaI/netI 0.0413
_diffrn_reflns_limit_h_max 24
_diffrn_reflns_limit_h_min -25
_diffrn_reflns_limit_k_max 14
_diffrn_reflns_limit_k_min -16
_diffrn_reflns_limit_l_max 24
_diffrn_reflns_limit_l_min -18
_diffrn_reflns_number 9414
_diffrn_reflns_theta_full 74.40
_diffrn_reflns_theta_max 74.40
_diffrn_reflns_theta_min 4.03
_exptl_absorpt_coefficient_mu 7.488
_exptl_absorpt_correction_T_max 0.3625
_exptl_absorpt_correction_T_min 0.3159
_exptl_absorpt_correction_type multi-scan
_exptl_crystal_colour colorless
_exptl_crystal_density_diffrn 1.448
_exptl_crystal_density_method 'not measured'
_exptl_crystal_description block
_exptl_crystal_F_000 2136
_exptl_crystal_size_max 0.20
_exptl_crystal_size_mid 0.18
_exptl_crystal_size_min 0.17
_refine_diff_density_max 1.375
_refine_diff_density_min -2.017
_refine_diff_density_rms 0.144
_refine_ls_extinction_coef 0.00041(9)
_refine_ls_extinction_expression Fc^*^=kFc[1+0.001xFc^2^\l^3^/sin(2\q)]^-1/4^
_refine_ls_extinction_method SHELXL
_refine_ls_goodness_of_fit_ref 1.086
_refine_ls_hydrogen_treatment constr
_refine_ls_matrix_type full
_refine_ls_number_parameters 363
_refine_ls_number_reflns 4821
_refine_ls_number_restraints 18
_refine_ls_restrained_S_all 1.092
_refine_ls_R_factor_all 0.0924
_refine_ls_R_factor_gt 0.0823
_refine_ls_shift/su_max 0.028
_refine_ls_shift/su_mean 0.005
_refine_ls_structure_factor_coef Fsqd
_refine_ls_weighting_details 'calc w=1/[\s^2^(Fo^2^)+(0.1807P)^2^+4.0000P] where P=(Fo^2^+2Fc^2^)/3'
_refine_ls_weighting_scheme calc
_refine_ls_wR_factor_gt 0.2423
_refine_ls_wR_factor_ref 0.2654
_reflns_number_gt 3902
_reflns_number_total 4821
_reflns_threshold_expression >2sigma(I)
_cod_data_source_file c3ce00048f.txt
_cod_data_source_block a2
_cod_original_sg_symbol_H-M c2/c
_cod_database_code 7209579

loop_
_symmetry_equiv_pos_as_xyz
'x, y, z'
'-x, y, -z+1/2'
'x+1/2, y+1/2, z'
'-x+1/2, y+1/2, -z+1/2'
'-x, -y, -z'
'x, -y, z-1/2'
'-x+1/2, -y+1/2, -z'
'x+1/2, -y+1/2, z-1/2'

loop_
_atom_site_label
_atom_site_type_symbol
_atom_site_fract_x
_atom_site_fract_y
_atom_site_fract_z
_atom_site_U_iso_or_equiv
_atom_site_adp_type
_atom_site_occupancy
_atom_site_symmetry_multiplicity
_atom_site_calc_flag
_atom_site_refinement_flags
_atom_site_disorder_assembly
_atom_site_disorder_group
Cd1 Cd 0.54464(3) 0.24095(4) 0.04551(2) 0.0731(3) Uani 1 1 d . . .
N4 N 0.9086(4) -0.0445(5) 0.3903(4) 0.0798(16) Uani 1 1 d . A .
H4A H 0.9523 -0.0382 0.3936 0.096 Uiso 1 1 calc R . .
N2 N 0.6138(3) 0.0481(5) 0.1277(3) 0.0751(15) Uani 1 1 d . . .
H2A H 0.5933 0.0248 0.0812 0.090 Uiso 1 1 calc R A .
O1A O 0.5690(13) 0.2310(16) -0.0525(12) 0.085(5) Uani 0.47(3) 1 d PU A 1
O3A O 0.4286(14) 0.223(2) -0.0017(16) 0.120(8) Uani 0.47(3) 1 d P A 1
O4A O 0.4713(8) 0.3359(12) 0.0853(8) 0.090(5) Uani 0.47(3) 1 d PU A 1
O1B O 0.5340(14) 0.2478(13) -0.0700(11) 0.090(5) Uani 0.53(3) 1 d P A 2
O3B O 0.4189(8) 0.1629(19) -0.0076(10) 0.104(6) Uani 0.53(3) 1 d P A 2
O4B O 0.4312(13) 0.2868(16) 0.0591(17) 0.111(10) Uani 0.53(3) 1 d P A 2
N1 N 0.6114(3) 0.1401(4) 0.1431(3) 0.0687(13) Uani 1 1 d . A .
C1 C 0.6571(6) 0.2412(5) 0.2600(5) 0.083(2) Uani 1 1 d . . .
H1A H 0.6333 0.2897 0.2207 0.124 Uiso 1 1 calc R . .
H1B H 0.7101 0.2562 0.2931 0.124 Uiso 1 1 calc R . .
H1C H 0.6329 0.2384 0.2911 0.124 Uiso 1 1 calc R . .
C16 C 0.5133(3) 0.0572(4) -0.2083(3) 0.0562(12) Uani 1 1 d . . .
C15 C 0.5112(6) 0.2294(6) -0.2102(5) 0.084(2) Uani 1 1 d . . .
H15A H 0.5179 0.2872 -0.1845 0.100 Uiso 1 1 calc R . .
C3 C 0.6760(3) 0.0583(5) 0.2554(3) 0.0625(14) Uani 1 1 d . . .
C14 C 0.5231(3) 0.1470(5) -0.1698(3) 0.0665(15) Uani 1 1 d . A .
O2 O 0.5444(4) 0.0912(5) -0.0441(3) 0.1031(18) Uani 1 1 d U A .
C8 C 0.7949(4) -0.0141(5) 0.3664(3) 0.0662(14) Uani 1 1 d . . .
C17 C 0.5273(3) -0.0310(5) -0.1702(3) 0.0655(15) Uani 1 1 d . . .
H17A H 0.5460 -0.0320 -0.1165 0.079 Uiso 1 1 calc R . .
C2 C 0.6495(3) 0.1474(5) 0.2216(3) 0.0635(14) Uani 1 1 d . A .
N3 N 0.8859(4) -0.1234(5) 0.4118(4) 0.0880(18) Uani 1 1 d . . .
C7 C 0.8546(4) 0.0230(5) 0.3629(3) 0.0692(15) Uani 1 1 d . A .
C6 C 0.8658(5) 0.1190(6) 0.3368(6) 0.099(3) Uani 1 1 d . . .
H6A H 0.9159 0.1225 0.3433 0.148 Uiso 1 1 calc R A .
H6B H 0.8603 0.1676 0.3678 0.148 Uiso 1 1 calc R . .
H6C H 0.8285 0.1283 0.2826 0.148 Uiso 1 1 calc R . .
C4 C 0.6520(3) -0.0039(5) 0.1935(4) 0.0732(16) Uani 1 1 d . A .
C18 C 0.5144(4) -0.1158(5) -0.2092(4) 0.0688(15) Uani 1 1 d . . .
H18A H 0.5246 -0.1731 -0.1820 0.083 Uiso 1 1 calc R . .
C13 C 0.5431(4) 0.1569(6) -0.0844(4) 0.0754(19) Uani 1 1 d . . .
C9 C 0.8159(5) -0.1049(6) 0.3968(4) 0.0816(19) Uani 1 1 d . A .
C5 C 0.7181(4) 0.0340(6) 0.3400(4) 0.0790(18) Uani 1 1 d . A .
H5A H 0.6869 -0.0082 0.3513 0.095 Uiso 1 1 calc R . .
H5B H 0.7266 0.0918 0.3703 0.095 Uiso 1 1 calc R . .
C11 C 0.6608(5) -0.1077(7) 0.1908(6) 0.105(3) Uani 1 1 d . . .
H11A H 0.6368 -0.1283 0.1372 0.157 Uiso 1 1 calc R A .
H11B H 0.6375 -0.1392 0.2166 0.157 Uiso 1 1 calc R . .
H11C H 0.7140 -0.1234 0.2167 0.157 Uiso 1 1 calc R . .
C10 C 0.7737(8) -0.1795(8) 0.4118(8) 0.137(4) Uani 1 1 d . . .
H10A H 0.8052 -0.2351 0.4328 0.205 Uiso 1 1 calc R A .
H10B H 0.7285 -0.1958 0.3637 0.205 Uiso 1 1 calc R . .
H10C H 0.7599 -0.1563 0.4489 0.205 Uiso 1 1 calc R . .
C20 C 0.4225(13) 0.289(2) 0.0414(16) 0.067(8) Uani 0.50 1 d P A .
C33 C 0.1952(4) 0.2887(6) -0.0003(4) 0.0730(17) Uani 1 1 d . . .
C32 C 0.2327(7) 0.3728(11) 0.0268(6) 0.067(3) Uani 0.50 1 d P . .
C30 C 0.3411(7) 0.2882(12) 0.0270(7) 0.067(3) Uani 0.50 1 d P . .
C31 C 0.3110(6) 0.3743(10) 0.0430(6) 0.064(3) Uani 0.50 1 d P A .
C41 C 0.3519(10) 0.4599(13) 0.0691(12) 0.095(5) Uani 0.50 1 d P . .
H41A H 0.4012 0.4624 0.0775 0.114 Uiso 0.50 1 calc PR A .
C44 C 0.2048(10) 0.4608(15) 0.0371(11) 0.097(5) Uani 0.50 1 d P A .
H44A H 0.1536 0.4648 0.0222 0.117 Uiso 0.50 1 calc PR . .
C42 C 0.3220(13) 0.5385(15) 0.0822(19) 0.139(9) Uani 0.50 1 d P A .
H42A H 0.3515 0.5932 0.1018 0.166 Uiso 0.50 1 calc PR . .
C43 C 0.2478(10) 0.5379(16) 0.0668(18) 0.142(11) Uani 0.50 1 d P . .
H43A H 0.2278 0.5919 0.0772 0.171 Uiso 0.50 1 calc PR A .
C56 C 0.3906(9) 0.2238(16) 0.0163(8) 0.073(4) Uani 0.50 1 d P . .
C55 C 0.2796(10) 0.2911(13) 0.0144(10) 0.080(4) Uani 0.50 1 d P . .

loop_
_atom_site_aniso_label
_atom_site_aniso_U_11
_atom_site_aniso_U_22
_atom_site_aniso_U_33
_atom_site_aniso_U_23
_atom_site_aniso_U_13
_atom_site_aniso_U_12
Cd1 0.0936(5) 0.0794(4) 0.0413(4) -0.00289(15) 0.0301(3) -0.0136(2)
N4 0.077(3) 0.090(4) 0.073(3) 0.013(3) 0.038(3) 0.012(3)
N2 0.067(3) 0.095(4) 0.048(3) -0.018(3) 0.017(2) 0.002(3)
O1A 0.109(9) 0.097(8) 0.058(7) -0.018(6) 0.049(7) -0.015(7)
O3A 0.096(13) 0.16(2) 0.120(15) -0.035(15) 0.063(12) 0.019(14)
O4A 0.070(7) 0.096(9) 0.102(8) -0.002(6) 0.041(6) -0.008(6)
O1B 0.116(13) 0.108(11) 0.054(9) -0.011(6) 0.049(9) -0.003(8)
O3B 0.058(5) 0.173(18) 0.088(7) -0.026(11) 0.042(5) 0.001(9)
O4B 0.113(16) 0.104(13) 0.15(2) -0.001(13) 0.094(16) -0.038(11)
N1 0.072(3) 0.085(4) 0.046(2) -0.003(2) 0.028(2) -0.005(3)
C1 0.105(6) 0.081(5) 0.052(4) -0.007(3) 0.030(4) -0.014(4)
C16 0.053(2) 0.082(4) 0.044(3) -0.006(2) 0.031(2) -0.007(2)
C15 0.116(6) 0.081(4) 0.072(5) -0.009(4) 0.061(5) -0.006(4)
C3 0.060(3) 0.078(4) 0.052(3) 0.001(3) 0.030(2) 0.005(3)
C14 0.069(3) 0.094(4) 0.048(3) -0.007(3) 0.037(2) -0.009(3)
O2 0.151(5) 0.115(4) 0.054(2) -0.001(3) 0.060(3) 0.010(4)
C8 0.073(3) 0.079(4) 0.048(3) 0.010(3) 0.031(2) 0.010(3)
C17 0.069(3) 0.092(4) 0.046(2) 0.008(3) 0.037(2) 0.002(3)
C2 0.061(3) 0.086(4) 0.044(3) -0.007(3) 0.027(2) -0.010(3)
N3 0.113(5) 0.080(4) 0.063(3) 0.017(3) 0.039(3) 0.023(3)
C7 0.075(4) 0.069(4) 0.051(3) 0.002(3) 0.023(3) -0.001(3)
C6 0.099(6) 0.075(5) 0.115(7) 0.016(4) 0.048(5) -0.006(4)
C4 0.058(3) 0.086(4) 0.066(3) -0.010(3) 0.025(3) 0.008(3)
C18 0.086(4) 0.073(4) 0.065(3) 0.008(3) 0.051(3) 0.005(3)
C13 0.078(4) 0.105(5) 0.054(3) -0.027(4) 0.042(3) -0.024(4)
C9 0.099(5) 0.079(4) 0.072(4) 0.020(3) 0.047(4) 0.011(4)
C5 0.082(4) 0.103(5) 0.059(3) 0.013(3) 0.040(3) 0.013(4)
C11 0.091(5) 0.087(5) 0.104(6) -0.020(5) 0.024(5) 0.019(4)
C10 0.175(11) 0.108(8) 0.154(10) 0.057(8) 0.102(9) 0.012(8)
C20 0.054(10) 0.093(17) 0.057(8) 0.014(9) 0.030(7) 0.042(12)
C33 0.077(4) 0.082(4) 0.058(4) 0.010(3) 0.033(3) 0.008(4)
C32 0.062(6) 0.098(9) 0.044(5) 0.008(5) 0.029(5) 0.009(6)
C30 0.057(7) 0.102(10) 0.040(5) 0.013(6) 0.023(5) 0.011(6)
C31 0.055(5) 0.091(9) 0.048(5) 0.006(5) 0.027(5) 0.000(6)
C41 0.084(9) 0.094(11) 0.117(13) 0.001(10) 0.058(9) 0.004(8)
C44 0.085(9) 0.116(13) 0.109(12) -0.005(10) 0.062(9) 0.021(9)
C42 0.128(16) 0.076(11) 0.23(3) -0.010(15) 0.106(19) -0.004(11)
C43 0.076(10) 0.107(14) 0.23(3) -0.065(17) 0.066(14) 0.000(10)
C56 0.071(9) 0.108(12) 0.036(6) 0.011(7) 0.024(6) -0.006(9)
C55 0.079(9) 0.091(10) 0.072(8) 0.009(8) 0.038(7) -0.003(8)

loop_
_atom_type_symbol
_atom_type_description
_atom_type_scat_dispersion_real
_atom_type_scat_dispersion_imag
_atom_type_scat_source
C C 0.0181 0.0091 'International Tables Vol C Tables 4.2.6.8 and 6.1.1.4'
H H 0.0000 0.0000 'International Tables Vol C Tables 4.2.6.8 and 6.1.1.4'
N N 0.0311 0.0180 'International Tables Vol C Tables 4.2.6.8 and 6.1.1.4'
O O 0.0492 0.0322 'International Tables Vol C Tables 4.2.6.8 and 6.1.1.4'
Cd Cd 0.1185 4.6533 'International Tables Vol C Tables 4.2.6.8 and 6.1.1.4'

loop_
_geom_angle_atom_site_label_1
_geom_angle_atom_site_label_2
_geom_angle_atom_site_label_3
_geom_angle
_geom_angle_site_symmetry_1
_geom_angle_site_symmetry_3
O1B Cd1 O3A 92.3(10) . .
O1B Cd1 N1 129.2(6) . .
O3A Cd1 N1 112.1(10) . .
O1B Cd1 N3 93.9(5) . 4_655
O3A Cd1 N3 128.7(9) . 4_655
N1 Cd1 N3 102.6(2) . 4_655
O1B Cd1 O1A 17.2(5) . .
O3A Cd1 O1A 107.5(9) . .
N1 Cd1 O1A 114.1(6) . .
N3 Cd1 O1A 90.4(6) 4_655 .
O1B Cd1 O4A 124.3(7) . .
O3A Cd1 O4A 57.4(6) . .
N1 Cd1 O4A 106.2(4) . .
N3 Cd1 O4A 77.6(4) 4_655 .
O1A Cd1 O4A 139.6(7) . .
O1B Cd1 O3B 92.1(7) . .
O3A Cd1 O3B 19.4(7) . .
N1 Cd1 O3B 97.9(6) . .
N3 Cd1 O3B 147.9(6) 4_655 .
O1A Cd1 O3B 103.6(7) . .
O4A Cd1 O3B 73.0(5) . .
O1B Cd1 O4B 118.7(10) . .
O3A Cd1 O4B 35.6(9) . .
N1 Cd1 O4B 105.3(6) . .
N3 Cd1 O4B 100.3(6) 4_655 .
O1A Cd1 O4B 135.8(9) . .
O4A Cd1 O4B 23.0(6) . .
O3B Cd1 O4B 50.0(7) . .
O1B Cd1 C20 111.8(8) . .
O3A Cd1 C20 30.9(10) . .
N1 Cd1 C20 111.2(6) . .
N3 Cd1 C20 101.8(8) 4_655 .
O1A Cd1 C20 129.0(9) . .
O4A Cd1 C20 26.5(8) . .
O3B Cd1 C20 47.1(10) . .
O4B Cd1 C20 6.9(10) . .
C7 N4 N3 111.5(6) . .
N1 N2 C4 112.1(5) . .
C13 O1A Cd1 106.4(13) . .
C56 O3A C20 55(2) . .
C56 O3A Cd1 139(2) . .
C20 O3A Cd1 95(2) . .
C20 O4A C56 11.2(13) . .
C20 O4A Cd1 83.0(12) . .
C56 O4A Cd1 78.0(7) . .
C13 O1B Cd1 103.1(10) . .
C56 O3B C20 28.7(14) . .
C56 O3B Cd1 96.3(16) . .
C20 O3B Cd1 67.9(9) . .
C20 O4B C56 59(9) . .
C20 O4B C30 70(7) . .
C56 O4B C30 59.6(14) . .
C20 O4B Cd1 87(7) . .
C56 O4B Cd1 94.4(16) . .
C30 O4B Cd1 151.3(17) . .
N2 N1 C2 105.7(6) . .
N2 N1 Cd1 119.8(4) . .
C2 N1 Cd1 134.4(5) . .
C17 C16 C14 123.7(5) . .
C17 C16 C16 117.9(3) . 2_654
C14 C16 C16 118.4(3) . 2_654
C14 C15 C15 121.5(4) . 2_654
C4 C3 C2 105.4(5) . .
C4 C3 C5 126.8(7) . .
C2 C3 C5 127.7(6) . .
C15 C14 C16 120.1(5) . .
C15 C14 C13 116.2(7) . .
C16 C14 C13 123.6(6) . .
C7 C8 C9 106.7(6) . .
C7 C8 C5 126.8(6) . .
C9 C8 C5 126.5(7) . .
C18 C17 C16 122.4(5) . .
N1 C2 C3 110.2(6) . .
N1 C2 C1 120.5(7) . .
C3 C2 C1 129.3(5) . .
C9 N3 N4 105.5(6) . .
C9 N3 Cd1 130.3(6) . 4_645
N4 N3 Cd1 123.9(5) . 4_645
N4 C7 C8 106.3(6) . .
N4 C7 C6 122.5(7) . .
C8 C7 C6 131.1(7) . .
N2 C4 C3 106.7(6) . .
N2 C4 C11 121.6(7) . .
C3 C4 C11 131.7(7) . .
C17 C18 C18 119.6(3) . 2_654
O1A C13 O2 117.4(11) . .
O1A C13 O1B 29.4(10) . .
O2 C13 O1B 123.2(9) . .
O1A C13 C14 117.6(12) . .
O2 C13 C14 124.2(7) . .
O1B C13 C14 109.3(10) . .
N3 C9 C8 110.0(7) . .
N3 C9 C10 118.9(8) . .
C8 C9 C10 131.1(8) . .
C3 C5 C8 113.4(5) . .
O4B C20 O4A 54(9) . .
O4B C20 C56 107(10) . .
O4A C20 C56 157(2) . .
O4B C20 O3A 119(9) . .
O4A C20 O3A 125(2) . .
C56 C20 O3A 48(2) . .
O4B C20 C30 99(7) . .
O4A C20 C30 126(2) . .
C56 C20 C30 64.3(19) . .
O3A C20 C30 109(3) . .
O4B C20 O3B 108(9) . .
O4A C20 O3B 133.0(14) . .
C56 C20 O3B 33.4(13) . .
O3A C20 O3B 18.1(19) . .
C30 C20 O3B 97.3(19) . .
O4B C20 Cd1 87(7) . .
O4A C20 Cd1 70.4(11) . .
C56 C20 Cd1 98.0(15) . .
O3A C20 Cd1 54.5(13) . .
C30 C20 Cd1 162(2) . .
O3B C20 Cd1 65.0(7) . .
C30 C33 C55 52.6(11) 7 7
C30 C33 C32 178.4(11) 7 .
C55 C33 C32 128.3(11) 7 .
C30 C33 C55 116.5(11) 7 .
C55 C33 C55 63.9(13) 7 .
C32 C33 C55 64.5(9) . .
C30 C33 C56 58.7(10) 7 7
C55 C33 C56 111.2(13) 7 7
C32 C33 C56 120.4(11) . 7
C55 C33 C56 175.0(12) . 7
C33 C32 C44 128.9(12) . .
C33 C32 C31 115.7(12) . .
C44 C32 C31 115.3(14) . .
C33 C32 C55 64.8(10) . .
C44 C32 C55 165.4(14) . .
C31 C32 C55 51.0(9) . .
C55 C30 C33 66.1(13) . 7
C55 C30 C56 139.0(19) . .
C33 C30 C56 73.0(12) 7 .
C55 C30 C31 59.2(12) . .
C33 C30 C31 125.3(11) 7 .
C56 C30 C31 161.5(15) . .
C55 C30 C20 176.9(19) . .
C33 C30 C20 115.8(16) 7 .
C56 C30 C20 42.8(13) . .
C31 C30 C20 118.9(17) . .
C55 C30 O4B 170.9(17) . .
C33 C30 O4B 117.7(14) 7 .
C56 C30 O4B 46.5(13) . .
C31 C30 O4B 116.3(14) . .
C20 C30 O4B 10.7(17) . .
C55 C31 C41 171.3(15) . .
C55 C31 C32 69.6(11) . .
C41 C31 C32 118.3(13) . .
C55 C31 C30 48.4(11) . .
C41 C31 C30 123.6(12) . .
C32 C31 C30 118.0(13) . .
C42 C41 C31 122.1(17) . .
C43 C44 C32 123.5(15) . .
C41 C42 C43 120(2) . .
C44 C43 C42 120.4(18) . .
C20 C56 O3A 77(3) . .
C20 C56 O3B 118(2) . .
O3A C56 O3B 44(2) . .
C20 C56 C30 72.8(17) . .
O3A C56 C30 141(3) . .
O3B C56 C30 166.2(17) . .
C20 C56 O4B 14(2) . .
O3A C56 O4B 83(2) . .
O3B C56 O4B 118.8(19) . .
C30 C56 O4B 73.9(18) . .
C20 C56 C33 121.1(19) . 7
O3A C56 C33 152(2) . 7
O3B C56 C33 120.6(18) . 7
C30 C56 C33 48.3(9) . 7
O4B C56 C33 120.2(18) . 7
C20 C56 O4A 11.7(12) . .
O3A C56 O4A 76(2) . .
O3B C56 O4A 112.6(15) . .
C30 C56 O4A 79.5(12) . .
O4B C56 O4A 7.2(11) . .
C33 C56 O4A 126.7(13) 7 .
C30 C55 C33 61.2(13) . 7
C30 C55 C31 72.4(14) . .
C33 C55 C31 133.6(16) 7 .
C30 C55 C55 128(2) . 7
C33 C55 C55 66.6(14) 7 7
C31 C55 C55 159(2) . 7
C30 C55 C33 176.2(18) . .
C33 C55 C33 116.1(13) 7 .
C31 C55 C33 110.1(14) . .
C55 C55 C33 49.5(11) 7 .
C30 C55 C32 131.8(18) . .
C33 C55 C32 166.9(16) 7 .
C31 C55 C32 59.4(11) . .
C55 C55 C32 100.3(17) 7 .
C33 C55 C32 50.8(8) . .

loop_
_geom_bond_atom_site_label_1
_geom_bond_atom_site_label_2
_geom_bond_distance
_geom_bond_site_symmetry_2
Cd1 O1B 2.180(17) .
Cd1 O3A 2.07(3) .
Cd1 N1 2.219(5) .
Cd1 N3 2.265(6) 4_655
Cd1 O1A 2.23(2) .
Cd1 O4A 2.404(12) .
Cd1 O3B 2.476(17) .
Cd1 O4B 2.53(2) .
Cd1 C20 2.532(18) .
N4 C7 1.341(9) .
N4 N3 1.348(9) .
N2 N1 1.332(9) .
N2 C4 1.346(9) .
O1A C13 1.19(2) .
O3A C56 1.00(3) .
O3A C20 1.30(4) .
O4A C20 1.14(4) .
O4A C56 2.18(3) .
O1B C13 1.339(19) .
O3B C56 1.25(3) .
O3B C20 2.00(4) .
O4B C20 0.30(5) .
O4B C56 1.21(3) .
O4B C30 1.61(2) .
N1 C2 1.344(7) .
C1 C2 1.488(10) .
C16 C17 1.401(9) .
C16 C14 1.432(9) .
C16 C16 1.450(9) 2_654
C15 C14 1.356(10) .
C15 C15 1.397(17) 2_654
C3 C4 1.376(9) .
C3 C2 1.391(9) .
C3 C5 1.485(8) .
C14 C13 1.528(7) .
O2 C13 1.208(10) .
C8 C7 1.352(9) .
C8 C9 1.381(10) .
C8 C5 1.531(9) .
C17 C18 1.368(9) .
N3 C9 1.322(10) .
N3 Cd1 2.265(6) 4_645
C7 C6 1.499(10) .
C4 C11 1.471(12) .
C18 C18 1.410(12) 2_654
C9 C10 1.475(13) .
C20 C56 1.09(4) .
C20 C30 1.53(3) .
C33 C30 1.262(18) 7
C33 C55 1.32(2) 7
C33 C32 1.360(17) .
C33 C55 1.588(19) .
C33 C56 1.617(18) 7
C32 C44 1.41(2) .
C32 C31 1.455(16) .
C32 C55 1.58(2) .
C30 C55 1.14(2) .
C30 C33 1.262(18) 7
C30 C56 1.44(3) .
C30 C31 1.46(2) .
C31 C55 1.31(2) .
C31 C41 1.40(2) .
C41 C42 1.34(3) .
C44 C43 1.33(3) .
C42 C43 1.38(3) .
C56 C33 1.617(18) 7
C55 C33 1.32(2) 7
C55 C55 1.55(4) 7
